data_4321356
loop_
_publ_author_name
'Seiji Komeda'
'Martin Lutz'
'Anthony L. Spek'
'Masahiko Chikuma'
'Jan Reedijk'

_publ_contact_author_address
; Bijvoet Center for Biomolecular Research
  Dep. Crystal and Structural Chemistry
  Utrecht University
  Padualaan 8
  3584 CH Utrecht
  The Netherlands
;
_publ_contact_author_email m.lutz@chem.uu.nl
_publ_contact_author_fax '[+31] 30 2533940'
_publ_contact_author_name 'Martin Lutz'
_publ_contact_author_phone '[+31] 30 2533902'
_publ_section_title
;
 New Antitumor-Active Azole-Bridged Dinuclear Platinum(II) Complexes:
 Synthesis, Characterization, Crystal Structures, and Cytotoxic Studies
;
_journal_name_full 'Inorganic Chemistry'
_journal_page_first 4230
_journal_page_last 4236
_journal_paper_doi 10.1021/ic000273v
_journal_volume 39
_journal_year 2000
_chemical_formula_moiety 'C15 H32 N6 O Pt2, 2(N O3), H2 O'
_chemical_formula_sum 'C15 H34 N8 O8 Pt2'
_chemical_formula_weight 844.68
_chemical_name_systematic
; 
 ? 
;
_space_group_IT_number 29
_symmetry_cell_setting orthorhombic
_symmetry_space_group_name_Hall 'P 2c -2ac'
_symmetry_space_group_name_H-M 'P c a 21'
_atom_sites_solution_hydrogens geom
_atom_sites_solution_primary heavy
_atom_sites_solution_secondary difmap
_audit_creation_method SHELXL-97
_cell_angle_alpha 90.00
_cell_angle_beta 90.00
_cell_angle_gamma 90.00
_cell_formula_units_Z 4
_cell_length_a 17.7653(3)
_cell_length_b 12.4076(3)
_cell_length_c 10.7091(3)
_cell_measurement_temperature 150(2)
_cell_volume 2360.55(10)
_computing_cell_refinement 'DENZO 1.11.0'
_computing_data_collection 'Nonius COLLECT'
_computing_data_reduction 'DENZO 1.11.0'
_computing_molecular_graphics 'PLATON (Spek, 2000)'
_computing_publication_material 'manually editing of SHELXL output'
_computing_structure_refinement 'SHELXL-97 (Sheldrick, 1997)'
_computing_structure_solution 'DIRDIF-97 (Beurskens et al., 1997)'
_diffrn_ambient_temperature 150(2)
_diffrn_measured_fraction_theta_full 0.997
_diffrn_measured_fraction_theta_max 0.997
_diffrn_measurement_device_type 'Nonius KappaCCD'
_diffrn_radiation_monochromator graphite
_diffrn_radiation_source 'rotating anode'
_diffrn_radiation_type MoK\a
_diffrn_radiation_wavelength 0.71073
_diffrn_reflns_av_R_equivalents 0.0526
_diffrn_reflns_av_sigmaI/netI 0.0460
_diffrn_reflns_limit_h_max 21
_diffrn_reflns_limit_h_min -19
_diffrn_reflns_limit_k_max 14
_diffrn_reflns_limit_k_min -13
_diffrn_reflns_limit_l_max 11
_diffrn_reflns_limit_l_min -12
_diffrn_reflns_number 10573
_diffrn_reflns_theta_full 25.00
_diffrn_reflns_theta_max 25.00
_diffrn_reflns_theta_min 2.76
_exptl_absorpt_coefficient_mu 11.897
_exptl_absorpt_correction_T_max 0.75
_exptl_absorpt_correction_T_min 0.32
_exptl_absorpt_correction_type refdelf
_exptl_crystal_colour colourless
_exptl_crystal_density_diffrn 2.377
_exptl_crystal_density_method 'not measured'
_exptl_crystal_description needle
_exptl_crystal_F_000 1600
_exptl_crystal_size_max 0.38
_exptl_crystal_size_mid 0.13
_exptl_crystal_size_min 0.13
_refine_diff_density_max 0.851
_refine_diff_density_min -1.256
_refine_diff_density_rms 0.124
_refine_ls_abs_structure_details 'Flack H D (1983), Acta Cryst. A39, 876-881'
_refine_ls_abs_structure_Flack 0.140(14)
_refine_ls_extinction_method none
_refine_ls_goodness_of_fit_ref 1.068
_refine_ls_hydrogen_treatment mixed
_refine_ls_matrix_type full
_refine_ls_number_parameters 410
_refine_ls_number_reflns 3974
_refine_ls_number_restraints 297
_refine_ls_restrained_S_all 1.035
_refine_ls_R_factor_all 0.0294
_refine_ls_R_factor_gt 0.0274
_refine_ls_shift/su_max 0.007
_refine_ls_shift/su_mean 0.000
_refine_ls_structure_factor_coef Fsqd
_refine_ls_weighting_details 'calc w=1/[\s^2^(Fo^2^)+(0.0277P)^2^+8.7189P] where P=(Fo^2^+2Fc^2^)/3'
_refine_ls_weighting_scheme calc
_refine_ls_wR_factor_gt 0.0707
_refine_ls_wR_factor_ref 0.0723
_reflns_number_gt 3825
_reflns_number_total 3974
_reflns_threshold_expression I>2\s(I)
_cod_data_source_file ic000273v_3.cif
_cod_data_source_block comp3a
_cod_database_code 4321356

loop_
_symmetry_equiv_pos_as_xyz
'x, y, z'
'-x, -y, z+1/2'
'-x+1/2, y, z+1/2'
'x+1/2, -y, z'

loop_
_atom_site_label
_atom_site_type_symbol
_atom_site_fract_x
_atom_site_fract_y
_atom_site_fract_z
_atom_site_U_iso_or_equiv
_atom_site_adp_type
_atom_site_occupancy
_atom_site_symmetry_multiplicity
_atom_site_calc_flag
_atom_site_refinement_flags
_atom_site_disorder_assembly
_atom_site_disorder_group
Pt1 Pt 0.214865(18) 0.34811(2) 0.27274(3) 0.03227(10) Uani 1 1 d . A .
Pt2 Pt 0.272808(16) 0.16742(2) 0.50290(3) 0.02980(10) Uani 1 1 d . A .
O1 O 0.2954(3) 0.2501(5) 0.3443(6) 0.0355(14) Uani 1 1 d . . .
H1 H 0.3429 0.2422 0.3028 0.050 Uiso 1 1 d . . .
N1 N 0.1659(4) 0.2159(6) 0.4856(7) 0.0340(15) Uani 1 1 d . . .
N2 N 0.1416(4) 0.2825(6) 0.3931(7) 0.0353(17) Uani 1 1 d . . .
C3 C 0.0674(5) 0.2973(8) 0.4051(11) 0.048(3) Uani 1 1 d . . .
H3 H 0.0369 0.3405 0.3522 0.057 Uiso 1 1 calc R . .
C4 C 0.0425(5) 0.2395(8) 0.5066(14) 0.061(3) Uani 1 1 d . . .
H4 H -0.0077 0.2348 0.5368 0.073 Uiso 1 1 calc R . .
C5 C 0.1054(5) 0.1899(8) 0.5556(10) 0.048(2) Uani 1 1 d . . .
H5 H 0.1061 0.1446 0.6272 0.057 Uiso 1 1 calc R . .
N11 N 0.1370(4) 0.4442(6) 0.1902(8) 0.0391(18) Uani 1 1 d . . .
H11A H 0.0963 0.4038 0.1651 0.047 Uiso 0.661(19) 1 calc PR A 1
H11B H 0.1204 0.4956 0.2457 0.047 Uiso 0.661(19) 1 calc PR A 1
H11C H 0.1155 0.4101 0.1228 0.047 Uiso 0.339(19) 1 calc PR A 2
H11D H 0.0997 0.4626 0.2458 0.047 Uiso 0.339(19) 1 calc PR A 2
N12 N 0.2881(4) 0.4234(6) 0.1567(8) 0.0367(18) Uani 1 1 d . . .
H12A H 0.3325 0.4378 0.1977 0.044 Uiso 0.661(19) 1 calc PR A 1
H12B H 0.2985 0.3804 0.0888 0.044 Uiso 0.661(19) 1 calc PR A 1
H12C H 0.3222 0.4627 0.2026 0.044 Uiso 0.339(19) 1 calc PR A 2
H12D H 0.3142 0.3731 0.1108 0.044 Uiso 0.339(19) 1 calc PR A 2
C11A C 0.1727(7) 0.4967(12) 0.0805(15) 0.046(4) Uani 0.661(19) 1 d PDU A 1
H11E H 0.1736 0.4450 0.0089 0.056 Uiso 0.661(19) 1 calc PR A 1
C12A C 0.2515(7) 0.5263(11) 0.1152(13) 0.038(4) Uani 0.661(19) 1 d PDU A 1
H12E H 0.2482 0.5740 0.1902 0.046 Uiso 0.661(19) 1 calc PR A 1
C13A C 0.2942(5) 0.5882(8) 0.0161(10) 0.050(2) Uani 0.661(19) 1 d PDU A 1
H13A H 0.3024 0.5418 -0.0579 0.060 Uiso 0.661(19) 1 calc PR A 1
H13B H 0.3440 0.6103 0.0489 0.060 Uiso 0.661(19) 1 calc PR A 1
C14A C 0.2484(8) 0.6883(12) -0.021(2) 0.058(8) Uani 0.661(19) 1 d PDU A 1
H14A H 0.2453 0.7380 0.0513 0.070 Uiso 0.661(19) 1 calc PR A 1
H14B H 0.2745 0.7265 -0.0896 0.070 Uiso 0.661(19) 1 calc PR A 1
C15A C 0.1689(8) 0.6581(14) -0.0629(17) 0.070(6) Uani 0.661(19) 1 d PDU A 1
H15A H 0.1407 0.7240 -0.0856 0.084 Uiso 0.661(19) 1 calc PR A 1
H15B H 0.1716 0.6111 -0.1375 0.084 Uiso 0.661(19) 1 calc PR A 1
C16A C 0.1281(7) 0.5991(15) 0.0426(18) 0.045(5) Uani 0.661(19) 1 d PDU A 1
H16A H 0.0770 0.5785 0.0148 0.054 Uiso 0.661(19) 1 calc PR A 1
H16B H 0.1231 0.6475 0.1156 0.054 Uiso 0.661(19) 1 calc PR A 1
C11B C 0.1823(12) 0.5472(17) 0.147(2) 0.042(8) Uani 0.339(19) 1 d PDU A 2
H11F H 0.2057 0.5826 0.2216 0.050 Uiso 0.339(19) 1 calc PR A 2
C12B C 0.2426(11) 0.5012(13) 0.065(3) 0.049(10) Uani 0.339(19) 1 d PDU A 2
H12F H 0.2200 0.4594 -0.0050 0.059 Uiso 0.339(19) 1 calc PR A 2
C13B C 0.2942(5) 0.5882(8) 0.0161(10) 0.050(2) Uani 0.339(19) 1 d PDU A 2
H13C H 0.3324 0.5555 -0.0397 0.060 Uiso 0.339(19) 1 calc PR A 2
H13D H 0.3210 0.6227 0.0867 0.060 Uiso 0.339(19) 1 calc PR A 2
C14B C 0.2495(12) 0.6734(18) -0.056(2) 0.030(9) Uani 0.339(19) 1 d PDU A 2
H14C H 0.2838 0.7315 -0.0836 0.036 Uiso 0.339(19) 1 calc PR A 2
H14D H 0.2268 0.6402 -0.1311 0.036 Uiso 0.339(19) 1 calc PR A 2
C15B C 0.1873(12) 0.7215(16) 0.025(2) 0.045(8) Uani 0.339(19) 1 d PDU A 2
H15C H 0.1576 0.7739 -0.0238 0.054 Uiso 0.339(19) 1 calc PR A 2
H15D H 0.2099 0.7599 0.0972 0.054 Uiso 0.339(19) 1 calc PR A 2
C16B C 0.1360(10) 0.631(2) 0.073(3) 0.054(13) Uani 0.339(19) 1 d PDU A 2
H16C H 0.1112 0.5958 0.0007 0.064 Uiso 0.339(19) 1 calc PR A 2
H16D H 0.0963 0.6622 0.1267 0.064 Uiso 0.339(19) 1 calc PR A 2
N21 N 0.2545(5) 0.0771(6) 0.6572(7) 0.0355(16) Uani 1 1 d . . .
H21A H 0.2267 0.1157 0.7144 0.043 Uiso 0.462(17) 1 calc PR B 3
H21B H 0.2279 0.0160 0.6365 0.043 Uiso 0.462(17) 1 calc PR B 3
H21C H 0.2515 0.1206 0.7266 0.043 Uiso 0.538(17) 1 calc PR B 4
H21D H 0.2099 0.0399 0.6496 0.043 Uiso 0.538(17) 1 calc PR B 4
N22 N 0.3805(3) 0.1113(6) 0.5188(7) 0.0374(16) Uani 1 1 d . . .
H22A H 0.3983 0.0906 0.4417 0.045 Uiso 0.462(17) 1 calc PR B 3
H22B H 0.4114 0.1647 0.5493 0.045 Uiso 0.462(17) 1 calc PR B 3
H22C H 0.3900 0.0619 0.4567 0.045 Uiso 0.538(17) 1 calc PR B 4
H22D H 0.4139 0.1674 0.5100 0.045 Uiso 0.538(17) 1 calc PR B 4
C21A C 0.3292(8) 0.0466(12) 0.7127(14) 0.028(5) Uani 0.462(17) 1 d PDU B 3
H21E H 0.3509 0.1103 0.7574 0.033 Uiso 0.462(17) 1 calc PR B 3
C22A C 0.3802(7) 0.0160(17) 0.6070(12) 0.035(6) Uani 0.462(17) 1 d PDU B 3
H22E H 0.3581 -0.0475 0.5627 0.042 Uiso 0.462(17) 1 calc PR B 3
C23A C 0.4587(5) -0.0131(7) 0.6508(9) 0.042(2) Uani 0.462(17) 1 d PDU B 3
H23A H 0.4827 0.0504 0.6902 0.050 Uiso 0.462(17) 1 calc PR B 3
H23B H 0.4898 -0.0352 0.5786 0.050 Uiso 0.462(17) 1 calc PR B 3
C24A C 0.4539(9) -0.1058(13) 0.7453(15) 0.038(7) Uani 0.462(17) 1 d PDU B 3
H24A H 0.4343 -0.1710 0.7032 0.046 Uiso 0.462(17) 1 calc PR B 3
H24B H 0.5050 -0.1223 0.7771 0.046 Uiso 0.462(17) 1 calc PR B 3
C25A C 0.4026(8) -0.0767(17) 0.8547(14) 0.042(6) Uani 0.462(17) 1 d PDU B 3
H25A H 0.4232 -0.0137 0.9000 0.051 Uiso 0.462(17) 1 calc PR B 3
H25B H 0.3995 -0.1380 0.9137 0.051 Uiso 0.462(17) 1 calc PR B 3
C26A C 0.3242(5) -0.0503(8) 0.8044(8) 0.046(2) Uani 0.462(17) 1 d PDU B 3
H26A H 0.2901 -0.0322 0.8744 0.056 Uiso 0.462(17) 1 calc PR B 3
H26B H 0.3033 -0.1139 0.7604 0.056 Uiso 0.462(17) 1 calc PR B 3
C21B C 0.3195(7) -0.0010(14) 0.6704(13) 0.031(4) Uani 0.538(17) 1 d PDU B 4
H21F H 0.3136 -0.0604 0.6081 0.038 Uiso 0.538(17) 1 calc PR B 4
C22B C 0.3905(7) 0.0597(11) 0.6434(14) 0.031(5) Uani 0.538(17) 1 d PDU B 4
H22F H 0.3962 0.1179 0.7074 0.037 Uiso 0.538(17) 1 calc PR B 4
C23B C 0.4587(5) -0.0131(7) 0.6508(9) 0.042(2) Uani 0.538(17) 1 d PDU B 4
H23C H 0.5049 0.0295 0.6353 0.050 Uiso 0.538(17) 1 calc PR B 4
H23D H 0.4552 -0.0695 0.5857 0.050 Uiso 0.538(17) 1 calc PR B 4
C24B C 0.4633(7) -0.0659(14) 0.7797(13) 0.042(5) Uani 0.538(17) 1 d PDU B 4
H24C H 0.5068 -0.1158 0.7822 0.050 Uiso 0.538(17) 1 calc PR B 4
H24D H 0.4713 -0.0097 0.8440 0.050 Uiso 0.538(17) 1 calc PR B 4
C25B C 0.3912(8) -0.1280(13) 0.8091(17) 0.051(6) Uani 0.538(17) 1 d PDU B 4
H25C H 0.3949 -0.1609 0.8931 0.061 Uiso 0.538(17) 1 calc PR B 4
H25D H 0.3841 -0.1865 0.7473 0.061 Uiso 0.538(17) 1 calc PR B 4
C26B C 0.3242(5) -0.0503(8) 0.8044(8) 0.046(2) Uani 0.538(17) 1 d PDU B 4
H26C H 0.3309 0.0077 0.8668 0.056 Uiso 0.538(17) 1 calc PR B 4
H26D H 0.2771 -0.0894 0.8240 0.056 Uiso 0.538(17) 1 calc PR B 4
N41A N 0.0299(3) 0.4213(6) 0.8163(6) 0.060(3) Uani 0.73(6) 1 d PDU C 5
O41A O 0.0524(14) 0.4890(14) 0.739(2) 0.073(6) Uani 0.73(6) 1 d PDU C 5
O42A O 0.0736(14) 0.350(3) 0.856(2) 0.109(10) Uani 0.73(6) 1 d PDU C 5
O43A O -0.0365(5) 0.424(2) 0.8545(16) 0.055(5) Uani 0.73(6) 1 d PDU C 5
N41B N 0.0299(3) 0.4213(6) 0.8163(6) 0.060(3) Uani 0.27(6) 1 d PDU C 6
O41B O 0.036(2) 0.470(4) 0.714(2) 0.074(16) Uani 0.27(6) 1 d PDU C 6
O42B O 0.0876(13) 0.403(4) 0.880(3) 0.065(14) Uani 0.27(6) 1 d PDU C 6
O43B O -0.0331(12) 0.392(3) 0.854(3) 0.036(10) Uani 0.27(6) 1 d PDU C 6
N51 N 0.3801(5) 0.8868(8) 0.2338(9) 0.053(2) Uani 1 1 d . . .
O51 O 0.4213(6) 0.8124(9) 0.2617(11) 0.107(4) Uani 1 1 d . . .
O52 O 0.3708(5) 0.9661(9) 0.3066(9) 0.089(3) Uani 1 1 d . . .
O53 O 0.3484(5) 0.8901(7) 0.1332(7) 0.068(2) Uani 1 1 d . . .
O61 O 0.4842(4) 0.2859(6) 0.5902(8) 0.0598(19) Uani 1 1 d . . .
H61A H 0.5242 0.2631 0.6442 0.050 Uiso 1 1 d . . .
H61B H 0.4937 0.3215 0.5105 0.050 Uiso 1 1 d . . .

loop_
_atom_site_aniso_label
_atom_site_aniso_U_11
_atom_site_aniso_U_22
_atom_site_aniso_U_33
_atom_site_aniso_U_23
_atom_site_aniso_U_13
_atom_site_aniso_U_12
Pt1 0.02650(16) 0.02829(16) 0.0420(2) 0.00078(16) 0.00046(15) 0.00162(11)
Pt2 0.02384(15) 0.02768(16) 0.0379(2) -0.00035(16) 0.00257(14) 0.00034(10)
O1 0.029(3) 0.042(4) 0.036(3) 0.013(3) 0.003(3) 0.010(3)
N1 0.022(3) 0.042(4) 0.038(4) -0.003(4) -0.002(3) 0.001(3)
N2 0.029(4) 0.029(4) 0.048(5) 0.004(3) 0.005(3) 0.003(3)
C3 0.022(4) 0.042(6) 0.079(7) 0.020(5) 0.006(4) 0.004(4)
C4 0.026(4) 0.052(6) 0.104(9) 0.025(7) 0.013(6) 0.006(4)
C5 0.033(5) 0.049(6) 0.062(6) 0.013(5) 0.012(4) 0.004(4)
N11 0.028(4) 0.042(4) 0.047(5) 0.010(4) 0.000(3) 0.006(3)
N12 0.028(4) 0.031(4) 0.050(5) 0.003(4) 0.002(3) 0.001(3)
C11A 0.047(9) 0.049(9) 0.043(9) 0.018(8) -0.002(7) 0.005(7)
C12A 0.037(8) 0.026(8) 0.052(10) 0.003(7) -0.017(7) -0.002(6)
C13A 0.052(5) 0.048(6) 0.050(6) 0.014(5) 0.001(6) 0.002(4)
C14A 0.063(12) 0.060(12) 0.051(14) 0.000(10) -0.005(9) -0.003(10)
C15A 0.061(12) 0.058(11) 0.091(14) 0.034(10) 0.013(10) 0.013(8)
C16A 0.042(9) 0.040(9) 0.054(11) 0.010(10) 0.008(7) 0.013(7)
C11B 0.061(17) 0.022(13) 0.042(15) 0.010(12) -0.016(13) -0.012(12)
C12B 0.036(16) 0.041(17) 0.07(2) -0.013(15) 0.016(14) 0.004(13)
C13B 0.052(5) 0.048(6) 0.050(6) 0.014(5) 0.001(6) 0.002(4)
C14B 0.058(19) 0.019(13) 0.012(14) -0.001(11) 0.007(12) 0.009(12)
C15B 0.055(15) 0.047(15) 0.033(15) 0.016(12) 0.010(13) 0.006(12)
C16B 0.048(19) 0.05(2) 0.06(2) -0.017(17) 0.003(15) 0.009(16)
N21 0.030(4) 0.031(4) 0.045(4) 0.002(3) 0.007(3) 0.002(3)
N22 0.028(3) 0.038(4) 0.046(5) 0.006(4) 0.007(4) -0.002(3)
C21A 0.026(9) 0.035(10) 0.021(9) 0.009(8) -0.005(7) -0.006(8)
C22A 0.034(11) 0.038(12) 0.032(11) 0.001(9) -0.008(8) 0.004(9)
C23A 0.034(5) 0.043(5) 0.049(5) 0.003(4) 0.003(4) 0.007(4)
C24A 0.048(12) 0.044(13) 0.024(11) -0.005(10) 0.003(9) 0.031(10)
C25A 0.043(12) 0.041(12) 0.043(12) 0.027(10) -0.009(10) -0.004(10)
C26A 0.046(5) 0.042(5) 0.050(6) 0.002(4) 0.010(4) 0.008(4)
C21B 0.028(9) 0.029(9) 0.037(10) 0.005(8) -0.004(7) -0.002(7)
C22B 0.034(9) 0.034(10) 0.025(9) -0.001(8) 0.003(7) -0.001(7)
C23B 0.034(5) 0.043(5) 0.049(5) 0.003(4) 0.003(4) 0.007(4)
C24B 0.049(10) 0.045(11) 0.031(10) -0.010(9) -0.011(9) 0.015(8)
C25B 0.047(12) 0.057(13) 0.050(13) 0.011(10) -0.014(9) 0.002(10)
C26B 0.046(5) 0.042(5) 0.050(6) 0.002(4) 0.010(4) 0.008(4)
N41A 0.039(5) 0.080(7) 0.062(6) -0.004(5) 0.001(4) 0.026(5)
O41A 0.065(10) 0.073(9) 0.079(10) -0.007(8) 0.016(9) -0.021(8)
O42A 0.084(12) 0.15(2) 0.093(12) 0.017(13) 0.006(9) 0.072(12)
O43A 0.050(7) 0.037(11) 0.078(9) 0.016(7) 0.011(6) 0.013(5)
N41B 0.039(5) 0.080(7) 0.062(6) -0.004(5) 0.001(4) 0.026(5)
O41B 0.06(2) 0.08(2) 0.09(3) -0.016(19) 0.014(17) -0.040(17)
O42B 0.050(18) 0.06(2) 0.09(2) -0.025(16) -0.014(15) 0.021(15)
O43B 0.042(17) 0.018(18) 0.048(17) 0.009(12) 0.014(12) 0.018(11)
N51 0.042(5) 0.063(6) 0.054(6) 0.008(5) 0.004(4) 0.010(5)
O51 0.100(8) 0.121(8) 0.099(7) 0.058(8) 0.024(7) 0.065(7)
O52 0.049(4) 0.130(8) 0.086(6) -0.051(6) -0.019(4) 0.019(5)
O53 0.068(5) 0.073(6) 0.064(5) -0.017(4) -0.016(4) 0.018(5)
O61 0.049(4) 0.049(4) 0.081(5) -0.003(4) -0.007(4) -0.004(4)

loop_
_atom_type_symbol
_atom_type_description
_atom_type_scat_dispersion_real
_atom_type_scat_dispersion_imag
_atom_type_scat_source
C C 0.0033 0.0016 'International Tables Vol C Tables 4.2.6.8 and 6.1.1.4'
H H 0.0000 0.0000 'International Tables Vol C Tables 4.2.6.8 and 6.1.1.4'
N N 0.0061 0.0033 'International Tables Vol C Tables 4.2.6.8 and 6.1.1.4'
O O 0.0106 0.0060 'International Tables Vol C Tables 4.2.6.8 and 6.1.1.4'
Pt Pt -1.7033 8.3905 'International Tables Vol C Tables 4.2.6.8 and 6.1.1.4'

loop_
_geom_angle_atom_site_label_1
_geom_angle_atom_site_label_2
_geom_angle_atom_site_label_3
_geom_angle
_geom_angle_site_symmetry_1
_geom_angle_site_symmetry_3
_geom_angle_publ_flag
N2 Pt1 N12 176.4(3) . . ?
N2 Pt1 O1 88.3(3) . . ?
N12 Pt1 O1 93.2(3) . . ?
N2 Pt1 N11 94.4(3) . . ?
N12 Pt1 N11 84.3(3) . . ?
O1 Pt1 N11 176.4(3) . . ?
N2 Pt1 Pt2 58.4(2) . . ?
N12 Pt1 Pt2 122.7(2) . . ?
O1 Pt1 Pt2 30.59(17) . . ?
N11 Pt1 Pt2 152.5(2) . . ?
N1 Pt2 N21 95.1(3) . . ?
N1 Pt2 O1 87.6(3) . . ?
N21 Pt2 O1 176.3(3) . . ?
N1 Pt2 N22 177.5(3) . . ?
N21 Pt2 N22 83.9(3) . . ?
O1 Pt2 N22 93.3(3) . . ?
N1 Pt2 Pt1 57.4(2) . . ?
N21 Pt2 Pt1 152.4(2) . . ?
O1 Pt2 Pt1 30.64(16) . . ?
N22 Pt2 Pt1 123.7(2) . . ?
Pt2 O1 Pt1 118.8(3) . . ?
Pt2 O1 H1 120.7 . . ?
Pt1 O1 H1 120.5 . . ?
C5 N1 N2 107.3(7) . . ?
C5 N1 Pt2 129.2(6) . . ?
N2 N1 Pt2 123.4(5) . . ?
C3 N2 N1 109.0(7) . . ?
C3 N2 Pt1 130.3(7) . . ?
N1 N2 Pt1 120.6(5) . . ?
N2 C3 C4 108.8(9) . . ?
N2 C3 H3 125.6 . . ?
C4 C3 H3 125.6 . . ?
C3 C4 C5 105.8(8) . . ?
C3 C4 H4 127.1 . . ?
C5 C4 H4 127.1 . . ?
N1 C5 C4 109.1(9) . . ?
N1 C5 H5 125.5 . . ?
C4 C5 H5 125.5 . . ?
C11A N11 C11B 36.6(10) . . ?
C11A N11 Pt1 108.1(6) . . ?
C11B N11 Pt1 104.7(9) . . ?
C11A N11 H11A 110.1 . . ?
C11B N11 H11A 139.2 . . ?
Pt1 N11 H11A 110.1 . . ?
C11A N11 H11B 110.1 . . ?
C11B N11 H11B 77.9 . . ?
Pt1 N11 H11B 110.1 . . ?
H11A N11 H11B 108.4 . . ?
C11A N11 H11C 76.0 . . ?
C11B N11 H11C 110.8 . . ?
Pt1 N11 H11C 110.8 . . ?
H11A N11 H11C 36.2 . . ?
H11B N11 H11C 133.9 . . ?
C11A N11 H11D 135.3 . . ?
C11B N11 H11D 110.8 . . ?
Pt1 N11 H11D 110.8 . . ?
H11A N11 H11D 76.0 . . ?
H11B N11 H11D 34.9 . . ?
H11C N11 H11D 108.9 . . ?
C12A N12 C12B 23.5(10) . . ?
C12A N12 Pt1 107.2(6) . . ?
C12B N12 Pt1 109.3(6) . . ?
C12A N12 H12A 110.3 . . ?
C12B N12 H12A 127.5 . . ?
Pt1 N12 H12A 110.3 . . ?
C12A N12 H12B 110.3 . . ?
C12B N12 H12B 88.2 . . ?
Pt1 N12 H12B 110.3 . . ?
H12A N12 H12B 108.5 . . ?
C12A N12 H12C 89.5 . . ?
C12B N12 H12C 109.8 . . ?
Pt1 N12 H12C 109.8 . . ?
H12A N12 H12C 22.7 . . ?
H12B N12 H12C 126.6 . . ?
C12A N12 H12D 129.6 . . ?
C12B N12 H12D 109.8 . . ?
Pt1 N12 H12D 109.8 . . ?
H12A N12 H12D 87.5 . . ?
H12B N12 H12D 23.6 . . ?
H12C N12 H12D 108.3 . . ?
N11 C11A C12A 108.1(10) . . ?
N11 C11A C16A 110.4(11) . . ?
C12A C11A C16A 110.0(10) . . ?
N11 C11A H11E 109.4 . . ?
C12A C11A H11E 109.4 . . ?
C16A C11A H11E 109.4 . . ?
C11A C12A N12 105.7(9) . . ?
C11A C12A C13A 114.9(9) . . ?
N12 C12A C13A 114.9(10) . . ?
C11A C12A H12E 106.9 . . ?
N12 C12A H12E 106.9 . . ?
C13A C12A H12E 106.9 . . ?
C12A C13A C14A 109.0(9) . . ?
C12A C13A H13A 109.9 . . ?
C14A C13A H13A 109.9 . . ?
C12A C13A H13B 109.9 . . ?
C14A C13A H13B 109.9 . . ?
H13A C13A H13B 108.3 . . ?
C15A C14A C13A 111.5(11) . . ?
C15A C14A H14A 109.3 . . ?
C13A C14A H14A 109.3 . . ?
C15A C14A H14B 109.3 . . ?
C13A C14A H14B 109.3 . . ?
H14A C14A H14B 108.0 . . ?
C16A C15A C14A 109.7(11) . . ?
C16A C15A H15A 109.7 . . ?
C14A C15A H15A 109.7 . . ?
C16A C15A H15B 109.7 . . ?
C14A C15A H15B 109.7 . . ?
H15A C15A H15B 108.2 . . ?
C15A C16A C11A 110.1(10) . . ?
C15A C16A H16A 109.6 . . ?
C11A C16A H16A 109.6 . . ?
C15A C16A H16B 109.6 . . ?
C11A C16A H16B 109.6 . . ?
H16A C16A H16B 108.2 . . ?
C12B C11B C16B 109.5(12) . . ?
C12B C11B N11 103.1(13) . . ?
C16B C11B N11 115.1(16) . . ?
C12B C11B H11F 109.6 . . ?
C16B C11B H11F 109.6 . . ?
N11 C11B H11F 109.6 . . ?
C11B C12B N12 103.6(16) . . ?
C11B C12B H12F 110.6 . . ?
N12 C12B H12F 110.6 . . ?
C15B C14B H14C 109.4 . . ?
C15B C14B H14D 109.4 . . ?
H14C C14B H14D 108.0 . . ?
C14B C15B C16B 109.5(13) . . ?
C14B C15B H15C 109.8 . . ?
C16B C15B H15C 109.8 . . ?
C14B C15B H15D 109.8 . . ?
C16B C15B H15D 109.8 . . ?
H15C C15B H15D 108.2 . . ?
C15B C16B C11B 110.2(12) . . ?
C15B C16B H16C 109.6 . . ?
C11B C16B H16C 109.6 . . ?
C15B C16B H16D 109.6 . . ?
C11B C16B H16D 109.6 . . ?
H16C C16B H16D 108.1 . . ?
C21A N21 C21B 29.3(8) . . ?
C21A N21 Pt2 108.6(6) . . ?
C21B N21 Pt2 107.9(6) . . ?
C21A N21 H21A 110.0 . . ?
C21B N21 H21A 132.8 . . ?
Pt2 N21 H21A 110.0 . . ?
C21A N21 H21B 110.0 . . ?
C21B N21 H21B 83.5 . . ?
Pt2 N21 H21B 110.0 . . ?
H21A N21 H21B 108.3 . . ?
C21A N21 H21C 83.1 . . ?
C21B N21 H21C 110.1 . . ?
Pt2 N21 H21C 110.1 . . ?
H21A N21 H21C 29.2 . . ?
H21B N21 H21C 130.5 . . ?
C21A N21 H21D 132.0 . . ?
C21B N21 H21D 110.1 . . ?
Pt2 N21 H21D 110.1 . . ?
H21A N21 H21D 81.9 . . ?
H21B N21 H21D 28.9 . . ?
H21C N21 H21D 108.4 . . ?
C22B N22 C22A 26.6(7) . . ?
C22B N22 Pt2 109.4(6) . . ?
C22A N22 Pt2 108.3(6) . . ?
C22B N22 H22A 129.9 . . ?
C22A N22 H22A 110.0 . . ?
Pt2 N22 H22A 110.0 . . ?
C22B N22 H22B 85.4 . . ?
C22A N22 H22B 110.0 . . ?
Pt2 N22 H22B 110.0 . . ?
H22A N22 H22B 108.4 . . ?
C22B N22 H22C 109.8 . . ?
C22A N22 H22C 86.0 . . ?
Pt2 N22 H22C 109.8 . . ?
H22A N22 H22C 26.2 . . ?
H22B N22 H22C 128.9 . . ?
C22B N22 H22D 109.8 . . ?
C22A N22 H22D 131.1 . . ?
Pt2 N22 H22D 109.8 . . ?
H22A N22 H22D 84.2 . . ?
H22B N22 H22D 26.7 . . ?
H22C N22 H22D 108.2 . . ?
C22A C21A N21 107.4(10) . . ?
C22A C21A C26A 108.4(10) . . ?
N21 C21A C26A 113.1(10) . . ?
C22A C21A H21E 109.3 . . ?
N21 C21A H21E 109.3 . . ?
C26A C21A H21E 109.3 . . ?
C21A C22A N22 106.0(11) . . ?
C21A C22A C23A 112.5(10) . . ?
N22 C22A C23A 112.1(11) . . ?
C21A C22A H22E 108.7 . . ?
N22 C22A H22E 108.7 . . ?
C23A C22A H22E 108.7 . . ?
C22A C23A C24A 109.4(9) . . ?
C22A C23A H23A 109.8 . . ?
C24A C23A H23A 109.8 . . ?
C22A C23A H23B 109.8 . . ?
C24A C23A H23B 109.8 . . ?
H23A C23A H23B 108.2 . . ?
C25A C24A C23A 111.2(10) . . ?
C25A C24A H24A 109.4 . . ?
C23A C24A H24A 109.4 . . ?
C25A C24A H24B 109.4 . . ?
C23A C24A H24B 109.4 . . ?
H24A C24A H24B 108.0 . . ?
C24A C25A C26A 108.9(10) . . ?
C24A C25A H25A 109.9 . . ?
C26A C25A H25A 109.9 . . ?
C24A C25A H25B 109.9 . . ?
C26A C25A H25B 109.9 . . ?
H25A C25A H25B 108.3 . . ?
C25A C26A C21A 109.6(9) . . ?
C25A C26A H26A 109.7 . . ?
C21A C26A H26A 109.7 . . ?
C25A C26A H26B 109.7 . . ?
C21A C26A H26B 109.7 . . ?
H26A C26A H26B 108.2 . . ?
C22B C21B N21 107.6(10) . . ?
C22B C21B H21F 109.3 . . ?
N21 C21B H21F 109.3 . . ?
N22 C22B C21B 106.7(10) . . ?
N22 C22B H22F 108.4 . . ?
C21B C22B H22F 108.4 . . ?
C25B C24B H24C 109.5 . . ?
C25B C24B H24D 109.5 . . ?
H24C C24B H24D 108.0 . . ?
C24B C25B H25C 109.9 . . ?
C24B C25B H25D 109.9 . . ?
H25C C25B H25D 108.3 . . ?
O41A N41A O43A 120.1(6) . . ?
O41A N41A O42A 120.4(6) . . ?
O43A N41A O42A 119.4(7) . . ?
O51 N51 O53 121.5(12) . . ?
O51 N51 O52 121.2(11) . . ?
O53 N51 O52 117.2(9) . . ?
H61A O61 H61B 122.1 . . ?

loop_
_geom_bond_atom_site_label_1
_geom_bond_atom_site_label_2
_geom_bond_distance
_geom_bond_site_symmetry_2
_geom_bond_publ_flag
Pt1 N2 2.004(7) . ?
Pt1 N12 2.027(7) . ?
Pt1 O1 2.028(6) . ?
Pt1 N11 2.029(7) . ?
Pt1 Pt2 3.4873(5) . ?
Pt2 N1 2.001(6) . ?
Pt2 N21 2.023(7) . ?
Pt2 O1 2.025(6) . ?
Pt2 N22 2.043(6) . ?
O1 H1 0.9587 . ?
N1 C5 1.349(12) . ?
N1 N2 1.360(10) . ?
N2 C3 1.339(11) . ?
C3 C4 1.374(15) . ?
C3 H3 0.9500 . ?
C4 C5 1.381(13) . ?
C4 H4 0.9500 . ?
C5 H5 0.9500 . ?
N11 C11A 1.486(15) . ?
N11 C11B 1.58(2) . ?
N11 H11A 0.9200 . ?
N11 H11B 0.9200 . ?
N11 H11C 0.9200 . ?
N11 H11D 0.9200 . ?
N12 C12A 1.500(14) . ?
N12 C12B 1.59(3) . ?
N12 H12A 0.9200 . ?
N12 H12B 0.9200 . ?
N12 H12C 0.9200 . ?
N12 H12D 0.9200 . ?
C11A C12A 1.494(13) . ?
C11A C16A 1.551(12) . ?
C11A H11E 1.0000 . ?
C12A C13A 1.514(12) . ?
C12A H12E 1.0000 . ?
C13A C14A 1.538(13) . ?
C13A H13A 0.9900 . ?
C13A H13B 0.9900 . ?
C14A C15A 1.529(16) . ?
C14A H14A 0.9900 . ?
C14A H14B 0.9900 . ?
C15A C16A 1.529(13) . ?
C15A H15A 0.9900 . ?
C15A H15B 0.9900 . ?
C16A H16A 0.9900 . ?
C16A H16B 0.9900 . ?
C11B C12B 1.497(14) . ?
C11B C16B 1.552(13) . ?
C11B H11F 1.0000 . ?
C12B H12F 1.0000 . ?
C14B C15B 1.527(16) . ?
C14B H14C 0.9900 . ?
C14B H14D 0.9900 . ?
C15B C16B 1.529(14) . ?
C15B H15C 0.9900 . ?
C15B H15D 0.9900 . ?
C16B H16C 0.9900 . ?
C16B H16D 0.9900 . ?
N21 C21A 1.503(16) . ?
N21 C21B 1.515(15) . ?
N21 H21A 0.9200 . ?
N21 H21B 0.9200 . ?
N21 H21C 0.9200 . ?
N21 H21D 0.9200 . ?
N22 C22B 1.491(15) . ?
N22 C22A 1.514(17) . ?
N22 H22A 0.9200 . ?
N22 H22B 0.9200 . ?
N22 H22C 0.9200 . ?
N22 H22D 0.9200 . ?
C21A C22A 1.498(13) . ?
C21A C26A 1.556(12) . ?
C21A H21E 1.0000 . ?
C22A C23A 1.515(12) . ?
C22A H22E 1.0000 . ?
C23A C24A 1.534(13) . ?
C23A H23A 0.9900 . ?
C23A H23B 0.9900 . ?
C24A C25A 1.528(15) . ?
C24A H24A 0.9900 . ?
C24A H24B 0.9900 . ?
C25A C26A 1.529(13) . ?
C25A H25A 0.9900 . ?
C25A H25B 0.9900 . ?
C26A H26A 0.9900 . ?
C26A H26B 0.9900 . ?
C21B C22B 1.498(13) . ?
C21B H21F 1.0000 . ?
C22B H22F 1.0000 . ?
C24B C25B 1.527(15) . ?
C24B H24C 0.9900 . ?
C24B H24D 0.9900 . ?
C25B H25C 0.9900 . ?
C25B H25D 0.9900 . ?
N41A O41A 1.243(9) . ?
N41A O43A 1.249(9) . ?
N41A O42A 1.253(9) . ?
N51 O51 1.215(12) . ?
N51 O53 1.217(11) . ?
N51 O52 1.266(12) . ?
O61 H61A 0.9590 . ?
O61 H61B 0.9758 . ?

loop_
_geom_torsion_atom_site_label_1
_geom_torsion_atom_site_label_2
_geom_torsion_atom_site_label_3
_geom_torsion_atom_site_label_4
_geom_torsion
_geom_torsion_site_symmetry_1
_geom_torsion_site_symmetry_2
_geom_torsion_site_symmetry_3
_geom_torsion_site_symmetry_4
_geom_torsion_publ_flag
N2 Pt1 Pt2 N1 -2.0(4) . . . . ?
N12 Pt1 Pt2 N1 173.9(4) . . . . ?
O1 Pt1 Pt2 N1 -169.1(5) . . . . ?
N11 Pt1 Pt2 N1 6.9(6) . . . . ?
N2 Pt1 Pt2 N21 -8.6(5) . . . . ?
N12 Pt1 Pt2 N21 167.3(5) . . . . ?
O1 Pt1 Pt2 N21 -175.7(6) . . . . ?
N11 Pt1 Pt2 N21 0.3(7) . . . . ?
N2 Pt1 Pt2 O1 167.1(5) . . . . ?
N12 Pt1 Pt2 O1 -17.0(5) . . . . ?
N11 Pt1 Pt2 O1 176.0(6) . . . . ?
N2 Pt1 Pt2 N22 175.3(4) . . . . ?
N12 Pt1 Pt2 N22 -8.7(4) . . . . ?
O1 Pt1 Pt2 N22 8.3(5) . . . . ?
N11 Pt1 Pt2 N22 -175.8(6) . . . . ?
N1 Pt2 O1 Pt1 9.2(4) . . . . ?
N21 Pt2 O1 Pt1 147(5) . . . . ?
N22 Pt2 O1 Pt1 -173.1(4) . . . . ?
N2 Pt1 O1 Pt2 -11.0(4) . . . . ?
N12 Pt1 O1 Pt2 165.7(4) . . . . ?
N11 Pt1 O1 Pt2 -149(4) . . . . ?
N21 Pt2 N1 C5 -1.9(9) . . . . ?
O1 Pt2 N1 C5 175.7(9) . . . . ?
N22 Pt2 N1 C5 65(8) . . . . ?
Pt1 Pt2 N1 C5 -178.8(10) . . . . ?
N21 Pt2 N1 N2 180.0(7) . . . . ?
O1 Pt2 N1 N2 -2.5(7) . . . . ?
N22 Pt2 N1 N2 -113(7) . . . . ?
Pt1 Pt2 N1 N2 3.1(6) . . . . ?
C5 N1 N2 C3 -0.2(11) . . . . ?
Pt2 N1 N2 C3 178.3(7) . . . . ?
C5 N1 N2 Pt1 176.3(7) . . . . ?
Pt2 N1 N2 Pt1 -5.2(9) . . . . ?
N12 Pt1 N2 C3 70(5) . . . . ?
O1 Pt1 N2 C3 -174.9(10) . . . . ?
N11 Pt1 N2 C3 2.7(10) . . . . ?
Pt2 Pt1 N2 C3 178.6(10) . . . . ?
N12 Pt1 N2 N1 -106(5) . . . . ?
O1 Pt1 N2 N1 9.5(7) . . . . ?
N11 Pt1 N2 N1 -173.0(7) . . . . ?
Pt2 Pt1 N2 N1 2.9(5) . . . . ?
N1 N2 C3 C4 -0.1(12) . . . . ?
Pt1 N2 C3 C4 -176.2(8) . . . . ?
N2 C3 C4 C5 0.4(13) . . . . ?
N2 N1 C5 C4 0.5(12) . . . . ?
Pt2 N1 C5 C4 -177.9(7) . . . . ?
C3 C4 C5 N1 -0.5(13) . . . . ?
N2 Pt1 N11 C11A -172.8(8) . . . . ?
N12 Pt1 N11 C11A 10.5(9) . . . . ?
O1 Pt1 N11 C11A -35(5) . . . . ?
Pt2 Pt1 N11 C11A 179.6(7) . . . . ?
N2 Pt1 N11 C11B 149.2(9) . . . . ?
N12 Pt1 N11 C11B -27.5(10) . . . . ?
O1 Pt1 N11 C11B -73(5) . . . . ?
Pt2 Pt1 N11 C11B 141.6(9) . . . . ?
N2 Pt1 N12 C12A -48(5) . . . . ?
O1 Pt1 N12 C12A -162.9(8) . . . . ?
N11 Pt1 N12 C12A 19.7(8) . . . . ?
Pt2 Pt1 N12 C12A -154.4(7) . . . . ?
N2 Pt1 N12 C12B -73(5) . . . . ?
O1 Pt1 N12 C12B 172.4(11) . . . . ?
N11 Pt1 N12 C12B -5.0(11) . . . . ?
Pt2 Pt1 N12 C12B -179.0(11) . . . . ?
C11B N11 C11A C12A 51.3(15) . . . . ?
Pt1 N11 C11A C12A -39.2(13) . . . . ?
C11B N11 C11A C16A -69.1(18) . . . . ?
Pt1 N11 C11A C16A -159.6(10) . . . . ?
N11 C11A C12A N12 56.4(14) . . . . ?
C16A C11A C12A N12 177.0(12) . . . . ?
N11 C11A C12A C13A -175.8(11) . . . . ?
C16A C11A C12A C13A -55.2(16) . . . . ?
C12B N12 C12A C11A 53.2(13) . . . . ?
Pt1 N12 C12A C11A -45.7(12) . . . . ?
C12B N12 C12A C13A -74.6(15) . . . . ?
Pt1 N12 C12A C13A -173.5(8) . . . . ?
C11A C12A C13A C14A 54.5(16) . . . . ?
N12 C12A C13A C14A 177.5(13) . . . . ?
C12A C13A C14A C15A -55.3(19) . . . . ?
C13A C14A C15A C16A 59.0(19) . . . . ?
C14A C15A C16A C11A -58.3(18) . . . . ?
N11 C11A C16A C15A 175.1(14) . . . . ?
C12A C11A C16A C15A 55.8(18) . . . . ?
C11A N11 C11B C12B -43.8(14) . . . . ?
Pt1 N11 C11B C12B 56.9(16) . . . . ?
C11A N11 C11B C16B 75.5(19) . . . . ?
Pt1 N11 C11B C16B 176.1(15) . . . . ?
C16B C11B C12B N12 176.4(17) . . . . ?
N11 C11B C12B N12 -60.6(17) . . . . ?
C12A N12 C12B C11B -50.6(15) . . . . ?
Pt1 N12 C12B C11B 38.3(16) . . . . ?
C14B C15B C16B C11B 58(2) . . . . ?
C12B C11B C16B C15B -59(2) . . . . ?
N11 C11B C16B C15B -174.5(18) . . . . ?
N1 Pt2 N21 C21A -167.8(8) . . . . ?
O1 Pt2 N21 C21A 55(5) . . . . ?
N22 Pt2 N21 C21A 14.5(8) . . . . ?
Pt1 Pt2 N21 C21A -162.2(7) . . . . ?
N1 Pt2 N21 C21B 161.3(8) . . . . ?
O1 Pt2 N21 C21B 24(5) . . . . ?
N22 Pt2 N21 C21B -16.4(8) . . . . ?
Pt1 Pt2 N21 C21B 166.9(7) . . . . ?
N1 Pt2 N22 C22B -80(8) . . . . ?
N21 Pt2 N22 C22B -12.8(8) . . . . ?
O1 Pt2 N22 C22B 169.6(8) . . . . ?
Pt1 Pt2 N22 C22B 165.4(7) . . . . ?
N1 Pt2 N22 C22A -52(8) . . . . ?
N21 Pt2 N22 C22A 15.4(9) . . . . ?
O1 Pt2 N22 C22A -162.2(9) . . . . ?
Pt1 Pt2 N22 C22A -166.4(8) . . . . ?
C21B N21 C21A C22A 51.4(12) . . . . ?
Pt2 N21 C21A C22A -42.2(13) . . . . ?
C21B N21 C21A C26A -68.2(11) . . . . ?
Pt2 N21 C21A C26A -161.8(8) . . . . ?
N21 C21A C22A N22 55.3(14) . . . . ?
C26A C21A C22A N22 177.8(11) . . . . ?
N21 C21A C22A C23A 178.1(12) . . . . ?
C26A C21A C22A C23A -59.4(16) . . . . ?
C22B N22 C22A C21A 54.8(12) . . . . ?
Pt2 N22 C22A C21A -42.2(13) . . . . ?
C22B N22 C22A C23A -68.3(12) . . . . ?
Pt2 N22 C22A C23A -165.3(9) . . . . ?
C21A C22A C23A C24A 57.5(16) . . . . ?
N22 C22A C23A C24A 176.8(12) . . . . ?
C22A C23A C24A C25A -56.2(16) . . . . ?
C23A C24A C25A C26A 58.5(18) . . . . ?
C24A C25A C26A C21A -60.1(15) . . . . ?
C22A C21A C26A C25A 60.2(14) . . . . ?
N21 C21A C26A C25A 179.2(12) . . . . ?
C21A N21 C21B C22B -53.5(11) . . . . ?
Pt2 N21 C21B C22B 42.8(12) . . . . ?
C22A N22 C22B C21B -52.9(12) . . . . ?
Pt2 N22 C22B C21B 39.4(12) . . . . ?
N21 C21B C22B N22 -54.0(13) . . . . ?
